data_1520721
loop_
_publ_author_name
'Wang, Li-Jun'
'Xiong, Juan'
'Liu, Shu-Ting'
'Pan, Li-Long'
'Yang, Guo-Xun'
'Hu, Jin-Feng'

_publ_section_title
;
 ent-Abietane-Type and Related Seco-/Nor-diterpenoids from the Rare
 Chloranthaceae Plant Chloranthus sessilifolius and Their
 Antineuroinflammatory Activities.
;
_journal_issue 7
_journal_name_full 'Journal of natural products'
_journal_page_first 1635
_journal_page_last 1646
_journal_paper_doi 10.1021/acs.jnatprod.5b00195
_journal_volume 78
_journal_year 2015
_chemical_absolute_configuration ad
_chemical_formula_sum 'C20 H32 O3'
_chemical_formula_weight 320.45
_chemical_name_systematic
; 
 ? 
;
_space_group_crystal_system monoclinic
_space_group_IT_number 4
_space_group_name_Hall 'P 2yb'
_space_group_name_H-M_alt 'P 1 21 1'
_symmetry_space_group_name_Hall 'P 2yb'
_symmetry_space_group_name_H-M 'P 1 21 1'
_atom_sites_solution_hydrogens geom
_audit_creation_method SHELXL-2013
_cell_angle_alpha 90
_cell_angle_beta 98.395(2)
_cell_angle_gamma 90
_cell_formula_units_Z 2
_cell_length_a 6.1311(2)
_cell_length_b 17.3576(7)
_cell_length_c 8.5062(4)
_cell_measurement_reflns_used 4869
_cell_measurement_temperature 140(2)
_cell_measurement_theta_max 68.94
_cell_measurement_theta_min 5.10
_cell_volume 895.54(6)
_computing_cell_refinement 'Bruker SAINT'
_computing_data_collection 'Bruker APEX2'
_computing_data_reduction 'Bruker SAINT'
_computing_molecular_graphics 'Bruker SHELXTL'
_computing_publication_material 'Bruker SHELXTL'
_computing_structure_refinement 'SHELXL-2013 (Sheldrick, 2013)'
_computing_structure_solution 'SHELXS-97 (Sheldrick, 2008)'
_diffrn_ambient_temperature 140(2)
_diffrn_measured_fraction_theta_full 0.991
_diffrn_measured_fraction_theta_max 0.976
_diffrn_measurement_device_type 'Bruker APEX-II CCD'
_diffrn_measurement_method '\f and \w scans'
_diffrn_radiation_type CuK\a
_diffrn_radiation_wavelength 1.54178
_diffrn_reflns_av_R_equivalents 0.0290
_diffrn_reflns_av_unetI/netI 0.0376
_diffrn_reflns_laue_measured_fraction_full 0.991
_diffrn_reflns_laue_measured_fraction_max 0.976
_diffrn_reflns_limit_h_max 7
_diffrn_reflns_limit_h_min -7
_diffrn_reflns_limit_k_max 20
_diffrn_reflns_limit_k_min -20
_diffrn_reflns_limit_l_max 10
_diffrn_reflns_limit_l_min -9
_diffrn_reflns_number 6754
_diffrn_reflns_point_group_measured_fraction_full 0.903
_diffrn_reflns_point_group_measured_fraction_max 0.884
_diffrn_reflns_theta_full 67.679
_diffrn_reflns_theta_max 69.432
_diffrn_reflns_theta_min 5.096
_exptl_absorpt_coefficient_mu 0.610
_exptl_absorpt_correction_T_max 0.7532
_exptl_absorpt_correction_T_min 0.5943
_exptl_absorpt_correction_type multi-scan
_exptl_absorpt_process_details sadabs
_exptl_crystal_colour colourless
_exptl_crystal_density_diffrn 1.188
_exptl_crystal_description block
_exptl_crystal_F_000 352
_exptl_crystal_size_max 0.200
_exptl_crystal_size_mid 0.110
_exptl_crystal_size_min 0.080
_refine_diff_density_max 0.197
_refine_diff_density_min -0.217
_refine_diff_density_rms 0.043
_refine_ls_abs_structure_details
; 
 Flack x determined using 1224 quotients [(I+)-(I-)]/[(I+)+(I-)] 
 (Parsons and Flack (2004), Acta Cryst. A60, s61). 
;
_refine_ls_abs_structure_Flack 0.01(10)
_refine_ls_extinction_method none
_refine_ls_goodness_of_fit_ref 1.035
_refine_ls_hydrogen_treatment constr
_refine_ls_matrix_type full
_refine_ls_number_parameters 215
_refine_ls_number_reflns 2979
_refine_ls_number_restraints 1
_refine_ls_restrained_S_all 1.035
_refine_ls_R_factor_all 0.0386
_refine_ls_R_factor_gt 0.0382
_refine_ls_shift/su_max 0.000
_refine_ls_shift/su_mean 0.000
_refine_ls_structure_factor_coef Fsqd
_refine_ls_weighting_details 'w=1/[\s^2^(Fo^2^)+(0.0723P)^2^+0.0755P] where P=(Fo^2^+2Fc^2^)/3'
_refine_ls_weighting_scheme calc
_refine_ls_wR_factor_gt 0.1009
_refine_ls_wR_factor_ref 0.1015
_reflns_Friedel_coverage 0.750
_reflns_friedel_fraction_full 0.808
_reflns_friedel_fraction_max 0.786
_reflns_number_gt 2940
_reflns_number_total 2979
_reflns_threshold_expression 'I > 2\s(I)'
_cod_data_source_file np5b00195_si_004.cif
_cod_data_source_block cu_dm14021_0m
_cod_depositor_comments 'Adding full bibliography for 1520720--1520722.cif.'
_cod_database_code 1520721
_shelx_space_group_comment
; 
The symmetry employed for this shelxl refinement is uniquely defined 
by the following loop, which should always be used as a source of 
symmetry information in preference to the above space-group names. 
They are only intended as comments. 
;
_shelx_estimated_absorpt_t_min 0.888
_shelx_estimated_absorpt_t_max 0.953
_shelxl_version_number 2013-4

loop_
_space_group_symop_operation_xyz
'x, y, z'
'-x, y+1/2, -z'

loop_
_atom_site_label
_atom_site_type_symbol
_atom_site_fract_x
_atom_site_fract_y
_atom_site_fract_z
_atom_site_U_iso_or_equiv
_atom_site_adp_type
_atom_site_occupancy
_atom_site_site_symmetry_order
_atom_site_calc_flag
_atom_site_refinement_flags_posn
_atom_site_refinement_flags_adp
O1 O 0.2010(3) 0.24278(10) -0.20812(19) 0.0297(4) Uani 1 1 d . .
H1 H 0.1257 0.2154 -0.1547 0.045 Uiso 1 1 calc R U
O2 O 0.0066(4) 0.64313(12) 0.0173(2) 0.0471(5) Uani 1 1 d . .
O3 O 0.5807(3) 0.70680(10) 0.46374(19) 0.0310(4) Uani 1 1 d . .
H3 H 0.6583 0.7155 0.3921 0.046 Uiso 1 1 calc R U
C1 C 0.4330(3) 0.35940(13) 0.1538(2) 0.0247(5) Uani 1 1 d . .
H1A H 0.5763 0.3728 0.1205 0.030 Uiso 1 1 calc R U
H1B H 0.4613 0.3448 0.2675 0.030 Uiso 1 1 calc R U
C2 C 0.3365(4) 0.28999(13) 0.0573(3) 0.0286(5) Uani 1 1 d . .
H2A H 0.4448 0.2473 0.0700 0.034 Uiso 1 1 calc R U
H2B H 0.2024 0.2723 0.0988 0.034 Uiso 1 1 calc R U
C3 C 0.2780(3) 0.30934(13) -0.1183(3) 0.0236(4) Uani 1 1 d . .
H3A H 0.4175 0.3259 -0.1564 0.028 Uiso 1 1 calc R U
C4 C 0.1138(3) 0.37686(13) -0.1500(2) 0.0230(4) Uani 1 1 d . .
C5 C 0.2098(3) 0.44620(12) -0.0449(3) 0.0210(4) Uani 1 1 d . .
H5 H 0.3476 0.4610 -0.0874 0.025 Uiso 1 1 calc R U
C6 C 0.0612(4) 0.51752(13) -0.0697(3) 0.0271(5) Uani 1 1 d . .
H6A H 0.0645 0.5366 -0.1790 0.032 Uiso 1 1 calc R U
H6B H -0.0919 0.5009 -0.0637 0.032 Uiso 1 1 calc R U
C7 C 0.1137(4) 0.58427(14) 0.0428(3) 0.0272(5) Uani 1 1 d . .
C8 C 0.2877(3) 0.57543(13) 0.1839(2) 0.0235(4) Uani 1 1 d . .
C9 C 0.4230(3) 0.50191(12) 0.1982(2) 0.0208(4) Uani 1 1 d . .
H9 H 0.5367 0.5085 0.1261 0.025 Uiso 1 1 calc R U
C10 C 0.2842(3) 0.43066(13) 0.1357(2) 0.0206(4) Uani 1 1 d . .
C11 C 0.5510(3) 0.49430(12) 0.3674(2) 0.0238(4) Uani 1 1 d . .
H11A H 0.4494 0.4778 0.4413 0.029 Uiso 1 1 calc R U
H11B H 0.6673 0.4547 0.3685 0.029 Uiso 1 1 calc R U
C12 C 0.6556(3) 0.57140(13) 0.4220(3) 0.0256(5) Uani 1 1 d . .
H12A H 0.7493 0.5893 0.3438 0.031 Uiso 1 1 calc R U
H12B H 0.7513 0.5644 0.5253 0.031 Uiso 1 1 calc R U
C13 C 0.4809(3) 0.63258(13) 0.4396(3) 0.0249(5) Uani 1 1 d . .
C14 C 0.3160(4) 0.63245(13) 0.2892(3) 0.0254(5) Uani 1 1 d . .
H14 H 0.2251 0.6767 0.2682 0.031 Uiso 1 1 calc R U
C15 C 0.3571(4) 0.61863(13) 0.5848(3) 0.0253(5) Uani 1 1 d . .
H15 H 0.2633 0.5717 0.5618 0.030 Uiso 1 1 calc R U
C16 C 0.5189(4) 0.60299(16) 0.7362(3) 0.0331(5) Uani 1 1 d . .
H16A H 0.4421 0.6080 0.8290 0.050 Uiso 1 1 calc R U
H16B H 0.6400 0.6403 0.7442 0.050 Uiso 1 1 calc R U
H16C H 0.5780 0.5507 0.7323 0.050 Uiso 1 1 calc R U
C17 C 0.2045(4) 0.68611(15) 0.6094(3) 0.0326(5) Uani 1 1 d . .
H17A H 0.2924 0.7330 0.6322 0.049 Uiso 1 1 calc R U
H17B H 0.1255 0.6748 0.6989 0.049 Uiso 1 1 calc R U
H17C H 0.0981 0.6937 0.5130 0.049 Uiso 1 1 calc R U
C18 C -0.1180(3) 0.35101(16) -0.1251(3) 0.0299(5) Uani 1 1 d . .
H18A H -0.1752 0.3141 -0.2081 0.045 Uiso 1 1 calc R U
H18B H -0.2158 0.3959 -0.1307 0.045 Uiso 1 1 calc R U
H18C H -0.1110 0.3266 -0.0207 0.045 Uiso 1 1 calc R U
C19 C 0.1028(4) 0.39956(15) -0.3260(3) 0.0311(5) Uani 1 1 d . .
H19A H -0.0138 0.4379 -0.3535 0.047 Uiso 1 1 calc R U
H19B H 0.0705 0.3538 -0.3928 0.047 Uiso 1 1 calc R U
H19C H 0.2446 0.4214 -0.3436 0.047 Uiso 1 1 calc R U
C20 C 0.0905(3) 0.42007(15) 0.2304(3) 0.0279(5) Uani 1 1 d . .
H20A H 0.1459 0.4212 0.3444 0.042 Uiso 1 1 calc R U
H20B H 0.0186 0.3705 0.2027 0.042 Uiso 1 1 calc R U
H20C H -0.0162 0.4618 0.2043 0.042 Uiso 1 1 calc R U

loop_
_atom_site_aniso_label
_atom_site_aniso_U_11
_atom_site_aniso_U_22
_atom_site_aniso_U_33
_atom_site_aniso_U_23
_atom_site_aniso_U_13
_atom_site_aniso_U_12
O1 0.0371(8) 0.0247(8) 0.0276(8) -0.0052(7) 0.0058(6) -0.0045(7)
O2 0.0671(12) 0.0373(10) 0.0296(9) -0.0083(8) -0.0169(8) 0.0258(10)
O3 0.0396(8) 0.0250(8) 0.0288(8) -0.0043(7) 0.0067(7) -0.0095(7)
C1 0.0257(9) 0.0237(11) 0.0226(10) 0.0018(9) -0.0029(7) 0.0016(9)
C2 0.0342(11) 0.0223(11) 0.0277(12) -0.0001(9) -0.0003(9) 0.0018(9)
C3 0.0240(9) 0.0210(10) 0.0256(11) -0.0031(9) 0.0032(8) -0.0007(8)
C4 0.0239(9) 0.0253(11) 0.0189(10) -0.0019(9) 0.0004(7) 0.0000(8)
C5 0.0232(8) 0.0198(10) 0.0191(10) 0.0003(8) 0.0001(7) 0.0008(8)
C6 0.0312(10) 0.0260(11) 0.0209(10) -0.0017(9) -0.0067(8) 0.0044(9)
C7 0.0334(10) 0.0264(11) 0.0197(10) 0.0004(9) -0.0026(9) 0.0078(9)
C8 0.0273(9) 0.0248(10) 0.0175(9) 0.0014(9) 0.0007(8) 0.0008(9)
C9 0.0218(8) 0.0219(10) 0.0182(9) -0.0008(8) 0.0012(7) 0.0007(8)
C10 0.0206(9) 0.0238(10) 0.0170(10) 0.0008(8) 0.0011(7) -0.0002(8)
C11 0.0235(9) 0.0253(11) 0.0209(10) -0.0008(9) -0.0029(8) 0.0027(8)
C12 0.0242(9) 0.0281(11) 0.0227(10) -0.0023(9) -0.0028(8) -0.0014(9)
C13 0.0276(10) 0.0237(10) 0.0219(10) -0.0018(9) -0.0011(8) -0.0046(9)
C14 0.0307(10) 0.0215(10) 0.0229(10) 0.0006(9) -0.0003(8) 0.0026(9)
C15 0.0265(10) 0.0254(11) 0.0232(10) -0.0037(9) 0.0002(8) -0.0043(8)
C16 0.0371(11) 0.0380(13) 0.0230(11) -0.0001(10) 0.0006(9) -0.0005(10)
C17 0.0313(11) 0.0356(13) 0.0301(11) -0.0032(10) 0.0019(9) 0.0006(10)
C18 0.0235(9) 0.0341(12) 0.0310(11) -0.0070(10) 0.0006(8) -0.0028(9)
C19 0.0432(12) 0.0294(12) 0.0197(10) -0.0022(10) 0.0013(8) -0.0024(10)
C20 0.0252(10) 0.0357(12) 0.0231(10) -0.0026(10) 0.0045(8) -0.0033(9)

loop_
_atom_type_symbol
_atom_type_description
_atom_type_scat_dispersion_real
_atom_type_scat_dispersion_imag
_atom_type_scat_source
C C 0.0181 0.0091 'International Tables Vol C Tables 4.2.6.8 and 6.1.1.4'
H H 0.0000 0.0000 'International Tables Vol C Tables 4.2.6.8 and 6.1.1.4'
O O 0.0492 0.0322 'International Tables Vol C Tables 4.2.6.8 and 6.1.1.4'

loop_
_geom_angle_atom_site_label_1
_geom_angle_atom_site_label_2
_geom_angle_atom_site_label_3
_geom_angle
C3 O1 H1 109.5
C13 O3 H3 109.5
C2 C1 C10 113.88(16)
C2 C1 H1A 108.8
C10 C1 H1A 108.8
C2 C1 H1B 108.8
C10 C1 H1B 108.8
H1A C1 H1B 107.7
C3 C2 C1 111.75(18)
C3 C2 H2A 109.3
C1 C2 H2A 109.3
C3 C2 H2B 109.3
C1 C2 H2B 109.3
H2A C2 H2B 107.9
O1 C3 C2 111.03(18)
O1 C3 C4 111.39(16)
C2 C3 C4 113.16(17)
O1 C3 H3A 107.0
C2 C3 H3A 107.0
C4 C3 H3A 107.0
C18 C4 C19 107.40(18)
C18 C4 C3 110.34(18)
C19 C4 C3 107.42(17)
C18 C4 C5 115.18(18)
C19 C4 C5 108.59(18)
C3 C4 C5 107.65(15)
C6 C5 C10 110.96(17)
C6 C5 C4 112.11(16)
C10 C5 C4 117.51(17)
C6 C5 H5 105.0
C10 C5 H5 105.0
C4 C5 H5 105.0
C7 C6 C5 117.74(17)
C7 C6 H6A 107.9
C5 C6 H6A 107.9
C7 C6 H6B 107.9
C5 C6 H6B 107.9
H6A C6 H6B 107.2
O2 C7 C8 122.2(2)
O2 C7 C6 118.20(19)
C8 C7 C6 119.53(19)
C14 C8 C7 118.2(2)
C14 C8 C9 123.80(19)
C7 C8 C9 117.98(19)
C8 C9 C11 110.19(17)
C8 C9 C10 112.15(16)
C11 C9 C10 115.54(17)
C8 C9 H9 106.1
C11 C9 H9 106.1
C10 C9 H9 106.1
C1 C10 C20 110.14(18)
C1 C10 C9 108.72(15)
C20 C10 C9 110.01(17)
C1 C10 C5 108.84(16)
C20 C10 C5 113.48(16)
C9 C10 C5 105.47(16)
C12 C11 C9 110.06(17)
C12 C11 H11A 109.6
C9 C11 H11A 109.6
C12 C11 H11B 109.6
C9 C11 H11B 109.6
H11A C11 H11B 108.2
C11 C12 C13 111.65(17)
C11 C12 H12A 109.3
C13 C12 H12A 109.3
C11 C12 H12B 109.3
C13 C12 H12B 109.3
H12A C12 H12B 108.0
O3 C13 C14 110.04(18)
O3 C13 C12 110.42(17)
C14 C13 C12 107.91(17)
O3 C13 C15 105.90(17)
C14 C13 C15 109.09(17)
C12 C13 C15 113.46(18)
C8 C14 C13 125.3(2)
C8 C14 H14 117.4
C13 C14 H14 117.4
C16 C15 C17 110.73(19)
C16 C15 C13 111.29(18)
C17 C15 C13 111.53(18)
C16 C15 H15 107.7
C17 C15 H15 107.7
C13 C15 H15 107.7
C15 C16 H16A 109.5
C15 C16 H16B 109.5
H16A C16 H16B 109.5
C15 C16 H16C 109.5
H16A C16 H16C 109.5
H16B C16 H16C 109.5
C15 C17 H17A 109.5
C15 C17 H17B 109.5
H17A C17 H17B 109.5
C15 C17 H17C 109.5
H17A C17 H17C 109.5
H17B C17 H17C 109.5
C4 C18 H18A 109.5
C4 C18 H18B 109.5
H18A C18 H18B 109.5
C4 C18 H18C 109.5
H18A C18 H18C 109.5
H18B C18 H18C 109.5
C4 C19 H19A 109.5
C4 C19 H19B 109.5
H19A C19 H19B 109.5
C4 C19 H19C 109.5
H19A C19 H19C 109.5
H19B C19 H19C 109.5
C10 C20 H20A 109.5
C10 C20 H20B 109.5
H20A C20 H20B 109.5
C10 C20 H20C 109.5
H20A C20 H20C 109.5
H20B C20 H20C 109.5

loop_
_geom_bond_atom_site_label_1
_geom_bond_atom_site_label_2
_geom_bond_distance
O1 C3 1.427(3)
O1 H1 0.8400
O2 C7 1.217(3)
O3 C13 1.428(3)
O3 H3 0.8400
C1 C2 1.528(3)
C1 C10 1.531(3)
C1 H1A 0.9900
C1 H1B 0.9900
C2 C3 1.522(3)
C2 H2A 0.9900
C2 H2B 0.9900
C3 C4 1.543(3)
C3 H3A 1.0000
C4 C18 1.534(3)
C4 C19 1.539(3)
C4 C5 1.562(3)
C5 C6 1.533(3)
C5 C10 1.561(3)
C5 H5 1.0000
C6 C7 1.507(3)
C6 H6A 0.9900
C6 H6B 0.9900
C7 C8 1.493(3)
C8 C14 1.329(3)
C8 C9 1.517(3)
C9 C11 1.541(3)
C9 C10 1.551(3)
C9 H9 1.0000
C10 C20 1.540(3)
C11 C12 1.527(3)
C11 H11A 0.9900
C11 H11B 0.9900
C12 C13 1.531(3)
C12 H12A 0.9900
C12 H12B 0.9900
C13 C14 1.511(3)
C13 C15 1.560(3)
C14 H14 0.9500
C15 C16 1.530(3)
C15 C17 1.532(3)
C15 H15 1.0000
C16 H16A 0.9800
C16 H16B 0.9800
C16 H16C 0.9800
C17 H17A 0.9800
C17 H17B 0.9800
C17 H17C 0.9800
C18 H18A 0.9800
C18 H18B 0.9800
C18 H18C 0.9800
C19 H19A 0.9800
C19 H19B 0.9800
C19 H19C 0.9800
C20 H20A 0.9800
C20 H20B 0.9800
C20 H20C 0.9800

loop_
_geom_hbond_atom_site_label_D
_geom_hbond_atom_site_label_H
_geom_hbond_atom_site_label_A
_geom_hbond_distance_DH
_geom_hbond_distance_HA
_geom_hbond_distance_DA
_geom_hbond_angle_DHA
_geom_hbond_site_symmetry_A
O1 H1 O2 0.84 1.97 2.802(3) 171.0 2_545
O3 H3 O1 0.84 1.95 2.786(2) 171.3 2_655

loop_
_geom_torsion_atom_site_label_1
_geom_torsion_atom_site_label_2
_geom_torsion_atom_site_label_3
_geom_torsion_atom_site_label_4
_geom_torsion
C10 C1 C2 C3 55.7(2)
C1 C2 C3 O1 176.40(17)
C1 C2 C3 C4 -57.5(2)
O1 C3 C4 C18 52.6(2)
C2 C3 C4 C18 -73.4(2)
O1 C3 C4 C19 -64.2(2)
C2 C3 C4 C19 169.86(19)
O1 C3 C4 C5 179.02(16)
C2 C3 C4 C5 53.1(2)
C18 C4 C5 C6 -57.7(2)
C19 C4 C5 C6 62.8(2)
C3 C4 C5 C6 178.80(16)
C18 C4 C5 C10 72.7(2)
C19 C4 C5 C10 -166.90(18)
C3 C4 C5 C10 -50.9(2)
C10 C5 C6 C7 36.6(3)
C4 C5 C6 C7 170.23(18)
C5 C6 C7 O2 174.9(2)
C5 C6 C7 C8 -7.4(3)
O2 C7 C8 C14 4.0(4)
C6 C7 C8 C14 -173.6(2)
O2 C7 C8 C9 -175.6(2)
C6 C7 C8 C9 6.7(3)
C14 C8 C9 C11 14.3(3)
C7 C8 C9 C11 -166.10(18)
C14 C8 C9 C10 144.5(2)
C7 C8 C9 C10 -35.9(3)
C2 C1 C10 C20 75.1(2)
C2 C1 C10 C9 -164.26(18)
C2 C1 C10 C5 -49.9(2)
C8 C9 C10 C1 179.76(16)
C11 C9 C10 C1 -52.8(2)
C8 C9 C10 C20 -59.6(2)
C11 C9 C10 C20 67.8(2)
C8 C9 C10 C5 63.2(2)
C11 C9 C10 C5 -169.42(16)
C6 C5 C10 C1 -179.63(17)
C4 C5 C10 C1 49.5(2)
C6 C5 C10 C20 57.4(2)
C4 C5 C10 C20 -73.5(2)
C6 C5 C10 C9 -63.12(19)
C4 C5 C10 C9 166.04(16)
C8 C9 C11 C12 -44.3(2)
C10 C9 C11 C12 -172.72(16)
C9 C11 C12 C13 65.5(2)
C11 C12 C13 O3 -170.01(17)
C11 C12 C13 C14 -49.7(2)
C11 C12 C13 C15 71.3(2)
C7 C8 C14 C13 178.9(2)
C9 C8 C14 C13 -1.5(4)
O3 C13 C14 C8 139.3(2)
C12 C13 C14 C8 18.8(3)
C15 C13 C14 C8 -104.9(3)
O3 C13 C15 C16 -72.4(2)
C14 C13 C15 C16 169.24(19)
C12 C13 C15 C16 48.9(2)
O3 C13 C15 C17 51.8(2)
C14 C13 C15 C17 -66.6(2)
C12 C13 C15 C17 173.11(17)
